data_2217425
loop_
_publ_author_name
'Cao, Ruixia'
'Wang, Qibao'
'Sun, Hongjian'

_publ_section_title
;
 Dichloridotris(trimethylphosphine)nickel(II)
;
_journal_coeditor_code BR2064
_journal_issue 2
_journal_name_full 'Acta Crystallographica Section E'
_journal_page_first m335
_journal_page_last m335
_journal_paper_doi 10.1107/S1600536808000317
_journal_volume 64
_journal_year 2008
_chemical_formula_iupac '[Ni Cl2 (C3 H9 P)3]'
_chemical_formula_moiety 'C9 H27 Cl2 Ni P3'
_chemical_formula_sum 'C9 H27 Cl2 Ni P3'
_chemical_formula_weight 357.83
_chemical_name_systematic
;
Dichloridotris(trimethylphosphine)nickel(II)
;
_space_group_IT_number 19
_symmetry_cell_setting orthorhombic
_symmetry_space_group_name_Hall 'P 2ac 2ab'
_symmetry_space_group_name_H-M 'P 21 21 21'
_atom_sites_solution_hydrogens geom
_atom_sites_solution_primary direct
_atom_sites_solution_secondary difmap
_audit_creation_method SHELXL-97
_cell_angle_alpha 90.00
_cell_angle_beta 90.00
_cell_angle_gamma 90.00
_cell_formula_units_Z 8
_cell_length_a 10.481(2)
_cell_length_b 11.741(2)
_cell_length_c 28.203(6)
_cell_measurement_reflns_used 6412
_cell_measurement_temperature 293(2)
_cell_measurement_theta_max 24.23
_cell_measurement_theta_min 1.62
_cell_volume 3470.6(12)
_computing_cell_refinement 'XSCANS (Bruker, 2001)'
_computing_data_collection 'XSCANS (Bruker, 2001)'
_computing_data_reduction 'SHELXTL (Sheldrick, 2001)'
_computing_molecular_graphics 'SHELXTL (Sheldrick, 2001)'
_computing_publication_material 'SHELXTL (Sheldrick, 2001)'
_computing_structure_refinement 'SHELXL97 (Sheldrick, 2008)'
_computing_structure_solution 'SHELXS97 (Sheldrick, 2008)'
_diffrn_ambient_temperature 293(2)
_diffrn_measured_fraction_theta_full 0.991
_diffrn_measured_fraction_theta_max 0.991
_diffrn_measurement_device_type 'Bruker P4'
_diffrn_measurement_method \w
_diffrn_radiation_monochromator graphite
_diffrn_radiation_source 'fine-focus sealed tube'
_diffrn_radiation_type MoK\a
_diffrn_radiation_wavelength 0.71073
_diffrn_reflns_av_R_equivalents 0.0726
_diffrn_reflns_av_sigmaI/netI 0.0455
_diffrn_reflns_limit_h_max 13
_diffrn_reflns_limit_h_min -13
_diffrn_reflns_limit_k_max 14
_diffrn_reflns_limit_k_min -15
_diffrn_reflns_limit_l_max 36
_diffrn_reflns_limit_l_min -35
_diffrn_reflns_number 26702
_diffrn_reflns_theta_full 27.08
_diffrn_reflns_theta_max 27.08
_diffrn_reflns_theta_min 1.44
_diffrn_standards_decay_% 0.02
_diffrn_standards_interval_count 50
_diffrn_standards_number 4
_exptl_absorpt_coefficient_mu 1.677
_exptl_absorpt_correction_T_max 0.7092
_exptl_absorpt_correction_T_min 0.6331
_exptl_absorpt_correction_type multi-scan
_exptl_absorpt_process_details '(SADABS; Sheldrick, 2004)'
_exptl_crystal_colour blue
_exptl_crystal_density_diffrn 1.370
_exptl_crystal_density_method 'not measured'
_exptl_crystal_description block
_exptl_crystal_F_000 1504
_exptl_crystal_size_max 0.30
_exptl_crystal_size_mid 0.25
_exptl_crystal_size_min 0.22
_refine_diff_density_max 0.630
_refine_diff_density_min -0.842
_refine_ls_abs_structure_details 'Flack (1983)'
_refine_ls_abs_structure_Flack 0.006(8)
_refine_ls_extinction_method none
_refine_ls_goodness_of_fit_ref 1.058
_refine_ls_hydrogen_treatment constr
_refine_ls_matrix_type full
_refine_ls_number_parameters 289
_refine_ls_number_reflns 7557
_refine_ls_number_restraints 0
_refine_ls_restrained_S_all 1.058
_refine_ls_R_factor_all 0.0306
_refine_ls_R_factor_gt 0.0296
_refine_ls_shift/su_max 0.002
_refine_ls_shift/su_mean 0.000
_refine_ls_structure_factor_coef Fsqd
_refine_ls_weighting_details 'calc w=1/[\s^2^(Fo^2^)+(0.0528P)^2^] where P=(Fo^2^+2Fc^2^)/3'
_refine_ls_weighting_scheme calc
_refine_ls_wR_factor_gt 0.0761
_refine_ls_wR_factor_ref 0.0805
_reflns_number_gt 7309
_reflns_number_total 7557
_reflns_threshold_expression I>2\s(I)
_cod_data_source_file br2064.cif
_cod_data_source_block I
_cod_depositor_comments
;
The following automatic conversions were performed:
'_symmetry_cell_setting' value 'Orthorhombic' changed to 'orthorhombic'
according to '/home/saulius/struct/CIF-dictionaries/cif_core.dic'
dictionary named 'cif_core.dic' version 2.4.1 from 2010-06-29.

Automatic conversion script
Id: cif_fix_enum 1527 2010-12-29 10:47:43Z saulius 

The following automatic conversions were performed:

'_symmetry_cell_setting' value 'Orthorhombic' changed to
'orthorhombic' according to
/home/saulius/struct/CIF-dictionaries/cif_core.dic dictionary named
'cif_core.dic' version 2.4.1 from 2010-06-29.

Automatic conversion script
Id: cif_fix_values 1715 2011-07-08 13:25:40Z adriana 
;
_cod_database_code 2217425
_cod_database_fobs_code 2217425

loop_
_symmetry_equiv_pos_as_xyz
'x, y, z'
'-x+1/2, -y, z+1/2'
'-x, y+1/2, -z+1/2'
'x+1/2, -y+1/2, -z'

loop_
_atom_site_type_symbol
_atom_site_label
_atom_site_fract_x
_atom_site_fract_y
_atom_site_fract_z
_atom_site_U_iso_or_equiv
_atom_site_adp_type
_atom_site_calc_flag
_atom_site_refinement_flags
_atom_site_occupancy
Ni Ni1 0.72334(3) 0.45758(2) 0.757236(10) 0.02415(8) Uani d . 1
Ni Ni2 0.89293(3) -0.01317(2) 0.980401(10) 0.02370(7) Uani d . 1
P P3 0.78376(6) 0.52513(5) 0.68901(2) 0.02503(12) Uani d . 1
Cl Cl1 0.59423(6) 0.50132(6) 0.82016(2) 0.03563(14) Uani d . 1
P P6 0.82135(6) 0.04616(5) 1.04857(2) 0.02697(13) Uani d . 1
Cl Cl4 0.83645(6) -0.15585(5) 0.92899(2) 0.03198(13) Uani d . 1
P P5 0.77420(6) 0.10238(5) 0.93714(2) 0.02798(13) Uani d . 1
Cl Cl3 1.07328(6) 0.10289(5) 0.95390(2) 0.03036(12) Uani d . 1
P P2 0.88341(7) 0.53231(6) 0.79757(2) 0.03072(13) Uani d . 1
P P4 1.03877(6) -0.12977(5) 1.00949(2) 0.02620(13) Uani d . 1
Cl Cl2 0.82969(7) 0.27500(5) 0.76850(2) 0.03829(15) Uani d . 1
P P1 0.56145(7) 0.35783(5) 0.72950(2) 0.03075(14) Uani d . 1
C C1 0.8573(3) 0.6661(2) 0.68588(9) 0.0321(5) Uani d . 1
H H1A 0.9325 0.6674 0.7053 0.048 Uiso calc R 1
H H1B 0.7980 0.7223 0.6971 0.048 Uiso calc R 1
H H1C 0.8799 0.6827 0.6536 0.048 Uiso calc R 1
C C2 0.6552(3) 0.0922(3) 1.05323(11) 0.0411(6) Uani d . 1
H H2A 0.6000 0.0318 1.0430 0.062 Uiso calc R 1
H H2B 0.6420 0.1579 1.0336 0.062 Uiso calc R 1
H H2C 0.6363 0.1111 1.0856 0.062 Uiso calc R 1
C C3 0.9884(3) -0.2639(2) 1.03651(11) 0.0374(6) Uani d . 1
H H3A 1.0623 -0.3070 1.0456 0.056 Uiso calc R 1
H H3B 0.9390 -0.3068 1.0141 0.056 Uiso calc R 1
H H3C 0.9375 -0.2482 1.0640 0.056 Uiso calc R 1
C C4 0.6659(3) 0.5473(2) 0.64191(9) 0.0343(5) Uani d . 1
H H4A 0.7085 0.5718 0.6135 0.051 Uiso calc R 1
H H4B 0.6059 0.6045 0.6516 0.051 Uiso calc R 1
H H4C 0.6216 0.4772 0.6358 0.051 Uiso calc R 1
C C5 1.1530(3) -0.0718(2) 1.05139(9) 0.0343(5) Uani d . 1
H H5A 1.2195 -0.1264 1.0568 0.051 Uiso calc R 1
H H5B 1.1106 -0.0552 1.0808 0.051 Uiso calc R 1
H H5C 1.1891 -0.0031 1.0387 0.051 Uiso calc R 1
C C6 0.7796(3) 0.2542(2) 0.95028(10) 0.0379(6) Uani d . 1
H H6A 0.8669 0.2787 0.9520 0.057 Uiso calc R 1
H H6B 0.7383 0.2683 0.9801 0.057 Uiso calc R 1
H H6C 0.7366 0.2956 0.9257 0.057 Uiso calc R 1
C C7 1.0461(3) 0.5101(3) 0.77589(11) 0.0422(6) Uani d . 1
H H7A 1.1057 0.5418 0.7981 0.063 Uiso calc R 1
H H7B 1.0560 0.5470 0.7457 0.063 Uiso calc R 1
H H7C 1.0618 0.4300 0.7724 0.063 Uiso calc R 1
C C8 0.8737(4) 0.6837(2) 0.81107(11) 0.0452(7) Uani d . 1
H H8A 0.7882 0.7024 0.8206 0.068 Uiso calc R 1
H H8B 0.8960 0.7270 0.7834 0.068 Uiso calc R 1
H H8C 0.9316 0.7016 0.8364 0.068 Uiso calc R 1
C C9 0.6053(3) 0.0687(2) 0.93156(12) 0.0410(6) Uani d . 1
H H9A 0.5664 0.1200 0.9093 0.061 Uiso calc R 1
H H9B 0.5647 0.0766 0.9619 0.061 Uiso calc R 1
H H9C 0.5958 -0.0081 0.9205 0.061 Uiso calc R 1
C C10 0.8988(3) 0.4322(2) 0.66093(9) 0.0348(6) Uani d . 1
H H10A 0.8632 0.3573 0.6579 0.052 Uiso calc R 1
H H10B 0.9747 0.4288 0.6799 0.052 Uiso calc R 1
H H10C 0.9196 0.4614 0.6301 0.052 Uiso calc R 1
C C11 1.1422(3) -0.1830(2) 0.96282(10) 0.0374(6) Uani d . 1
H H11A 1.1893 -0.1209 0.9493 0.056 Uiso calc R 1
H H11B 1.0914 -0.2185 0.9387 0.056 Uiso calc R 1
H H11C 1.2005 -0.2378 0.9758 0.056 Uiso calc R 1
C C12 0.8933(3) 0.4679(3) 0.85625(10) 0.0460(7) Uani d . 1
H H12A 0.9048 0.3871 0.8531 0.069 Uiso calc R 1
H H12B 0.8159 0.4829 0.8734 0.069 Uiso calc R 1
H H12C 0.9643 0.4998 0.8732 0.069 Uiso calc R 1
C C13 0.8233(3) -0.0500(2) 1.09934(9) 0.0375(6) Uani d . 1
H H13A 0.7871 -0.0123 1.1264 0.056 Uiso calc R 1
H H13B 0.9097 -0.0715 1.1063 0.056 Uiso calc R 1
H H13C 0.7743 -0.1168 1.0921 0.056 Uiso calc R 1
C C14 0.8227(3) 0.1000(3) 0.87549(10) 0.0397(6) Uani d . 1
H H14A 0.8126 0.0243 0.8631 0.060 Uiso calc R 1
H H14B 0.9105 0.1224 0.8731 0.060 Uiso calc R 1
H H14C 0.7706 0.1518 0.8577 0.060 Uiso calc R 1
C C15 0.5937(4) 0.2620(3) 0.67975(11) 0.0461(7) Uani d . 1
H H15A 0.6638 0.2130 0.6876 0.069 Uiso calc R 1
H H15B 0.6148 0.3060 0.6522 0.069 Uiso calc R 1
H H15C 0.5193 0.2168 0.6734 0.069 Uiso calc R 1
C C16 0.4163(3) 0.4338(3) 0.71333(12) 0.0464(7) Uani d . 1
H H16A 0.3517 0.3801 0.7043 0.070 Uiso calc R 1
H H16B 0.4337 0.4839 0.6872 0.070 Uiso calc R 1
H H16C 0.3869 0.4775 0.7400 0.070 Uiso calc R 1
C C17 0.9083(3) 0.1690(3) 1.07128(12) 0.0450(7) Uani d . 1
H H17A 0.8740 0.1905 1.1015 0.067 Uiso calc R 1
H H17B 0.8998 0.2314 1.0495 0.067 Uiso calc R 1
H H17C 0.9968 0.1498 1.0747 0.067 Uiso calc R 1
C C18 0.5033(3) 0.2572(3) 0.77371(11) 0.0445(7) Uani d . 1
H H18A 0.4602 0.2979 0.7985 0.067 Uiso calc R 1
H H18B 0.5740 0.2159 0.7869 0.067 Uiso calc R 1
H H18C 0.4451 0.2048 0.7590 0.067 Uiso calc R 1

loop_
_atom_site_aniso_label
_atom_site_aniso_U_11
_atom_site_aniso_U_22
_atom_site_aniso_U_33
_atom_site_aniso_U_12
_atom_site_aniso_U_13
_atom_site_aniso_U_23
Ni1 0.02733(15) 0.02569(14) 0.01943(13) -0.00089(11) 0.00117(11) 0.00090(10)
Ni2 0.02460(15) 0.02604(14) 0.02045(13) 0.00344(11) -0.00030(10) 0.00021(10)
P3 0.0271(3) 0.0272(3) 0.0208(2) 0.0007(2) 0.0019(2) 0.0027(2)
Cl1 0.0369(3) 0.0433(3) 0.0267(3) 0.0036(3) 0.0070(2) -0.0058(2)
P6 0.0296(3) 0.0274(3) 0.0238(3) 0.0001(2) 0.0045(2) -0.0017(2)
Cl4 0.0346(3) 0.0306(3) 0.0308(3) -0.0030(2) -0.0036(2) -0.0047(2)
P5 0.0269(3) 0.0291(3) 0.0279(3) 0.0028(3) -0.0007(2) 0.0050(2)
Cl3 0.0298(3) 0.0325(3) 0.0288(3) -0.0044(2) 0.0025(2) -0.0002(2)
P2 0.0312(3) 0.0346(3) 0.0263(3) -0.0017(3) -0.0050(2) 0.0017(2)
P4 0.0255(3) 0.0279(3) 0.0252(3) 0.0038(2) -0.0017(2) -0.0002(2)
Cl2 0.0429(4) 0.0313(3) 0.0407(3) 0.0099(3) 0.0048(3) 0.0083(2)
P1 0.0335(4) 0.0305(3) 0.0283(3) -0.0073(3) 0.0022(3) -0.0017(2)
C1 0.0317(14) 0.0327(12) 0.0318(12) 0.0001(10) 0.0021(10) 0.0063(10)
C2 0.0389(15) 0.0440(15) 0.0403(14) 0.0060(13) 0.0135(12) 0.0076(12)
C3 0.0345(14) 0.0347(13) 0.0429(15) 0.0016(11) -0.0011(11) 0.0072(11)
C4 0.0361(14) 0.0391(13) 0.0277(11) -0.0002(11) -0.0042(10) 0.0042(10)
C5 0.0309(13) 0.0391(13) 0.0330(12) 0.0022(11) -0.0040(10) -0.0035(10)
C6 0.0403(15) 0.0314(12) 0.0420(14) 0.0032(11) 0.0055(12) 0.0074(10)
C7 0.0335(14) 0.0498(16) 0.0433(15) -0.0002(13) -0.0032(12) 0.0053(13)
C8 0.0547(19) 0.0398(14) 0.0411(15) -0.0059(13) -0.0055(14) -0.0109(12)
C9 0.0338(15) 0.0399(14) 0.0493(16) 0.0014(12) -0.0068(12) 0.0076(12)
C10 0.0403(15) 0.0352(13) 0.0290(12) 0.0045(11) 0.0073(11) 0.0004(9)
C11 0.0325(14) 0.0413(14) 0.0383(13) 0.0090(11) -0.0002(11) -0.0041(11)
C12 0.0442(17) 0.0624(18) 0.0315(13) 0.0027(15) -0.0078(12) 0.0088(13)
C13 0.0430(16) 0.0403(13) 0.0292(12) 0.0020(12) 0.0013(11) 0.0028(10)
C14 0.0417(16) 0.0492(15) 0.0282(12) 0.0030(13) -0.0016(11) 0.0059(11)
C15 0.061(2) 0.0377(14) 0.0394(15) -0.0137(14) 0.0029(14) -0.0092(12)
C16 0.0386(17) 0.0482(16) 0.0525(18) -0.0079(13) -0.0049(13) 0.0011(13)
C17 0.0518(18) 0.0394(14) 0.0438(15) -0.0082(13) 0.0086(14) -0.0130(12)
C18 0.0526(19) 0.0380(14) 0.0429(16) -0.0113(13) 0.0106(14) 0.0021(12)

loop_
_atom_type_symbol
_atom_type_description
_atom_type_scat_dispersion_real
_atom_type_scat_dispersion_imag
_atom_type_scat_source
C C 0.0033 0.0016 'International Tables Vol C Tables 4.2.6.8 and 6.1.1.4'
H H 0.0000 0.0000 'International Tables Vol C Tables 4.2.6.8 and 6.1.1.4'
P P 0.1023 0.0942 'International Tables Vol C Tables 4.2.6.8 and 6.1.1.4'
Cl Cl 0.1484 0.1585 'International Tables Vol C Tables 4.2.6.8 and 6.1.1.4'
Ni Ni 0.3393 1.1124 'International Tables Vol C Tables 4.2.6.8 and 6.1.1.4'

loop_
_geom_angle_atom_site_label_1
_geom_angle_atom_site_label_2
_geom_angle_atom_site_label_3
_geom_angle
P3 Ni1 P1 95.96(3)
P3 Ni1 P2 95.14(3)
P1 Ni1 P2 168.00(3)
P3 Ni1 Cl1 140.87(3)
P1 Ni1 Cl1 86.52(3)
P2 Ni1 Cl1 87.75(3)
P3 Ni1 Cl2 107.63(3)
P1 Ni1 Cl2 86.05(3)
P2 Ni1 Cl2 86.26(3)
Cl1 Ni1 Cl2 111.50(3)
P6 Ni2 P5 95.57(3)
P6 Ni2 P4 96.24(3)
P5 Ni2 P4 167.25(3)
P6 Ni2 Cl4 134.65(3)
P5 Ni2 Cl4 87.36(3)
P4 Ni2 Cl4 87.75(3)
P6 Ni2 Cl3 110.95(3)
P5 Ni2 Cl3 85.67(3)
P4 Ni2 Cl3 85.64(3)
Cl4 Ni2 Cl3 114.40(3)
C10 P3 C1 104.12(13)
C10 P3 C4 102.56(13)
C1 P3 C4 96.91(13)
C10 P3 Ni1 111.20(9)
C1 P3 Ni1 119.71(9)
C4 P3 Ni1 119.79(10)
C17 P6 C13 102.02(15)
C17 P6 C2 102.53(15)
C13 P6 C2 97.91(14)
C17 P6 Ni2 113.03(11)
C13 P6 Ni2 119.42(10)
C2 P6 Ni2 119.09(11)
C14 P5 C9 100.74(15)
C14 P5 C6 101.65(14)
C9 P5 C6 105.08(14)
C14 P5 Ni2 111.26(10)
C9 P5 Ni2 117.54(10)
C6 P5 Ni2 118.11(10)
C8 P2 C12 102.61(16)
C8 P2 C7 105.13(16)
C12 P2 C7 101.05(15)
C8 P2 Ni1 116.93(12)
C12 P2 Ni1 110.24(12)
C7 P2 Ni1 118.62(10)
C5 P4 C11 101.98(14)
C5 P4 C3 104.01(14)
C11 P4 C3 100.25(14)
C5 P4 Ni2 117.76(9)
C11 P4 Ni2 110.91(10)
C3 P4 Ni2 119.26(10)
C16 P1 C18 102.08(17)
C16 P1 C15 105.26(17)
C18 P1 C15 100.82(14)
C16 P1 Ni1 118.12(11)
C18 P1 Ni1 111.04(12)
C15 P1 Ni1 117.16(12)
P3 C1 H1A 109.5
P3 C1 H1B 109.5
H1A C1 H1B 109.5
P3 C1 H1C 109.5
H1A C1 H1C 109.5
H1B C1 H1C 109.5
P6 C2 H2A 109.5
P6 C2 H2B 109.5
H2A C2 H2B 109.5
P6 C2 H2C 109.5
H2A C2 H2C 109.5
H2B C2 H2C 109.5
P4 C3 H3A 109.5
P4 C3 H3B 109.5
H3A C3 H3B 109.5
P4 C3 H3C 109.5
H3A C3 H3C 109.5
H3B C3 H3C 109.5
P3 C4 H4A 109.5
P3 C4 H4B 109.5
H4A C4 H4B 109.5
P3 C4 H4C 109.5
H4A C4 H4C 109.5
H4B C4 H4C 109.5
P4 C5 H5A 109.5
P4 C5 H5B 109.5
H5A C5 H5B 109.5
P4 C5 H5C 109.5
H5A C5 H5C 109.5
H5B C5 H5C 109.5
P5 C6 H6A 109.5
P5 C6 H6B 109.5
H6A C6 H6B 109.5
P5 C6 H6C 109.5
H6A C6 H6C 109.5
H6B C6 H6C 109.5
P2 C7 H7A 109.5
P2 C7 H7B 109.5
H7A C7 H7B 109.5
P2 C7 H7C 109.5
H7A C7 H7C 109.5
H7B C7 H7C 109.5
P2 C8 H8A 109.5
P2 C8 H8B 109.5
H8A C8 H8B 109.5
P2 C8 H8C 109.5
H8A C8 H8C 109.5
H8B C8 H8C 109.5
P5 C9 H9A 109.5
P5 C9 H9B 109.5
H9A C9 H9B 109.5
P5 C9 H9C 109.5
H9A C9 H9C 109.5
H9B C9 H9C 109.5
P3 C10 H10A 109.5
P3 C10 H10B 109.5
H10A C10 H10B 109.5
P3 C10 H10C 109.5
H10A C10 H10C 109.5
H10B C10 H10C 109.5
P4 C11 H11A 109.5
P4 C11 H11B 109.5
H11A C11 H11B 109.5
P4 C11 H11C 109.5
H11A C11 H11C 109.5
H11B C11 H11C 109.5
P2 C12 H12A 109.5
P2 C12 H12B 109.5
H12A C12 H12B 109.5
P2 C12 H12C 109.5
H12A C12 H12C 109.5
H12B C12 H12C 109.5
P6 C13 H13A 109.5
P6 C13 H13B 109.5
H13A C13 H13B 109.5
P6 C13 H13C 109.5
H13A C13 H13C 109.5
H13B C13 H13C 109.5
P5 C14 H14A 109.5
P5 C14 H14B 109.5
H14A C14 H14B 109.5
P5 C14 H14C 109.5
H14A C14 H14C 109.5
H14B C14 H14C 109.5
P1 C15 H15A 109.5
P1 C15 H15B 109.5
H15A C15 H15B 109.5
P1 C15 H15C 109.5
H15A C15 H15C 109.5
H15B C15 H15C 109.5
P1 C16 H16A 109.5
P1 C16 H16B 109.5
H16A C16 H16B 109.5
P1 C16 H16C 109.5
H16A C16 H16C 109.5
H16B C16 H16C 109.5
P6 C17 H17A 109.5
P6 C17 H17B 109.5
H17A C17 H17B 109.5
P6 C17 H17C 109.5
H17A C17 H17C 109.5
H17B C17 H17C 109.5
P1 C18 H18A 109.5
P1 C18 H18B 109.5
H18A C18 H18B 109.5
P1 C18 H18C 109.5
H18A C18 H18C 109.5
H18B C18 H18C 109.5

loop_
_geom_bond_atom_site_label_1
_geom_bond_atom_site_label_2
_geom_bond_distance
_geom_bond_publ_flag
Ni1 P3 2.1754(7) y
Ni1 P1 2.2051(8) y
Ni1 P2 2.2088(8) y
Ni1 Cl1 2.2901(7) y
Ni1 Cl2 2.4369(8) y
Ni2 P6 2.1781(7) ?
Ni2 P5 2.2086(7) ?
Ni2 P4 2.2099(7) ?
Ni2 Cl4 2.2932(7) ?
Ni2 Cl3 2.4472(7) ?
P3 C10 1.808(3) ?
P3 C1 1.828(3) ?
P3 C4 1.832(3) ?
P6 C17 1.822(3) ?
P6 C13 1.823(3) ?
P6 C2 1.828(3) ?
P5 C14 1.812(3) ?
P5 C9 1.820(3) ?
P5 C6 1.822(3) ?
P2 C8 1.821(3) ?
P2 C12 1.822(3) ?
P2 C7 1.830(3) ?
P4 C5 1.814(3) ?
P4 C11 1.816(3) ?
P4 C3 1.827(3) ?
P1 C16 1.822(4) ?
P1 C18 1.823(3) ?
P1 C15 1.830(3) ?
C1 H1A 0.9600 ?
C1 H1B 0.9600 ?
C1 H1C 0.9600 ?
C2 H2A 0.9600 ?
C2 H2B 0.9600 ?
C2 H2C 0.9600 ?
C3 H3A 0.9600 ?
C3 H3B 0.9600 ?
C3 H3C 0.9600 ?
C4 H4A 0.9600 ?
C4 H4B 0.9600 ?
C4 H4C 0.9600 ?
C5 H5A 0.9600 ?
C5 H5B 0.9600 ?
C5 H5C 0.9600 ?
C6 H6A 0.9600 ?
C6 H6B 0.9600 ?
C6 H6C 0.9600 ?
C7 H7A 0.9600 ?
C7 H7B 0.9600 ?
C7 H7C 0.9600 ?
C8 H8A 0.9600 ?
C8 H8B 0.9600 ?
C8 H8C 0.9600 ?
C9 H9A 0.9600 ?
C9 H9B 0.9600 ?
C9 H9C 0.9600 ?
C10 H10A 0.9600 ?
C10 H10B 0.9600 ?
C10 H10C 0.9600 ?
C11 H11A 0.9600 ?
C11 H11B 0.9600 ?
C11 H11C 0.9600 ?
C12 H12A 0.9600 ?
C12 H12B 0.9600 ?
C12 H12C 0.9600 ?
C13 H13A 0.9600 ?
C13 H13B 0.9600 ?
C13 H13C 0.9600 ?
C14 H14A 0.9600 ?
C14 H14B 0.9600 ?
C14 H14C 0.9600 ?
C15 H15A 0.9600 ?
C15 H15B 0.9600 ?
C15 H15C 0.9600 ?
C16 H16A 0.9600 ?
C16 H16B 0.9600 ?
C16 H16C 0.9600 ?
C17 H17A 0.9600 ?
C17 H17B 0.9600 ?
C17 H17C 0.9600 ?
C18 H18A 0.9600 ?
C18 H18B 0.9600 ?
C18 H18C 0.9600 ?
